data_4068941
loop_
_publ_author_name
'Chandrasekhar, Vadapalli'
'Thirumoorthi, Ramalingam'

_publ_contact_author 'Vadapalli Chandrasekhar'
_publ_section_title
;
 Reactions of 3,5-Pyrazoledicarboxylic Acid with Organotin Chlorides and
 Oxides. Coordination Polymers Containing Organotin Macrocycles
;
_journal_issue 7
_journal_name_full Organometallics
_journal_page_first 2096
_journal_paper_doi 10.1021/om8011739
_journal_volume 28
_journal_year 2009
_chemical_formula_moiety 'C25 H46 N2 O4 Sn2'
_chemical_formula_sum 'C25 H46 N2 O4 Sn2'
_chemical_formula_weight 676.02
_chemical_name_systematic
;
 ?
;
_space_group_IT_number 14
_symmetry_cell_setting monoclinic
_symmetry_space_group_name_Hall '-P 2yn'
_symmetry_space_group_name_H-M 'P 1 21/n 1'
_atom_sites_solution_hydrogens geom
_atom_sites_solution_primary direct
_atom_sites_solution_secondary difmap
_audit_creation_method SHELXL-97
_cell_angle_alpha 90.00
_cell_angle_beta 98.3810(10)
_cell_angle_gamma 90.00
_cell_formula_units_Z 4
_cell_length_a 9.5940(6)
_cell_length_b 18.4331(12)
_cell_length_c 16.7185(10)
_cell_measurement_reflns_used 4356
_cell_measurement_temperature 153(2)
_cell_measurement_theta_max 28.03
_cell_measurement_theta_min 2.41
_cell_volume 2925.0(3)
_computing_cell_refinement 'Bruker SMART'
_computing_data_collection 'Bruker SMART'
_computing_data_reduction 'Bruker SAINT'
_computing_structure_refinement 'SHELXL-97 (Sheldrick, 1997)'
_computing_structure_solution 'SHELXS-97 (Sheldrick, 1990)'
_diffrn_ambient_temperature 153(2)
_diffrn_measured_fraction_theta_full 0.997
_diffrn_measured_fraction_theta_max 0.997
_diffrn_measurement_device_type 'CCD area detector'
_diffrn_measurement_method 'phi and omega scans'
_diffrn_radiation_monochromator graphite
_diffrn_radiation_source 'fine-focus sealed tube'
_diffrn_radiation_type MoK\a
_diffrn_radiation_wavelength 0.71073
_diffrn_reflns_av_R_equivalents 0.0388
_diffrn_reflns_av_sigmaI/netI 0.0471
_diffrn_reflns_limit_h_max 11
_diffrn_reflns_limit_h_min -8
_diffrn_reflns_limit_k_max 22
_diffrn_reflns_limit_k_min -22
_diffrn_reflns_limit_l_max 20
_diffrn_reflns_limit_l_min -20
_diffrn_reflns_number 16316
_diffrn_reflns_theta_full 26.00
_diffrn_reflns_theta_max 26.00
_diffrn_reflns_theta_min 2.21
_exptl_absorpt_coefficient_mu 1.737
_exptl_absorpt_correction_T_max 0.8454
_exptl_absorpt_correction_T_min 0.7226
_exptl_absorpt_correction_type empirical
_exptl_absorpt_process_details SADABS
_exptl_crystal_colour colorless
_exptl_crystal_density_diffrn 1.535
_exptl_crystal_density_method 'not measured'
_exptl_crystal_description block
_exptl_crystal_F_000 1368
_exptl_crystal_size_max 0.20
_exptl_crystal_size_mid 0.20
_exptl_crystal_size_min 0.10
_refine_diff_density_max 0.941
_refine_diff_density_min -0.478
_refine_diff_density_rms 0.127
_refine_ls_extinction_method none
_refine_ls_goodness_of_fit_ref 1.050
_refine_ls_hydrogen_treatment riding
_refine_ls_matrix_type full
_refine_ls_number_parameters 301
_refine_ls_number_reflns 5726
_refine_ls_number_restraints 0
_refine_ls_restrained_S_all 1.050
_refine_ls_R_factor_all 0.0477
_refine_ls_R_factor_gt 0.0344
_refine_ls_shift/su_max 0.001
_refine_ls_shift/su_mean 0.000
_refine_ls_structure_factor_coef Fsqd
_refine_ls_weighting_details 'calc w=1/[\s^2^(Fo^2^)+(0.0363P)^2^+2.8494P] where P=(Fo^2^+2Fc^2^)/3'
_refine_ls_weighting_scheme calc
_refine_ls_wR_factor_gt 0.0760
_refine_ls_wR_factor_ref 0.0845
_reflns_number_gt 4591
_reflns_number_total 5726
_reflns_threshold_expression >2sigma(I)
_cod_data_source_file om8011739_si_002.cif
_cod_data_source_block Compound8
_cod_depositor_comments
;
The following automatic conversions were performed:

'_symmetry_cell_setting' value 'Monoclinic' changed to 'monoclinic'
according to /home/saulius/struct/CIF-dictionaries/cif_core.dic
dictionary named 'cif_core.dic' version 2.4.2 from 2011-04-26.

Automatic conversion script
Id: cif_fix_values 1715 2011-07-08 13:25:40Z adriana 
;
_cod_original_sg_symbol_H-M 'P2(1)/n  '
_cod_database_code 4068941

loop_
_symmetry_equiv_pos_as_xyz
'x, y, z'
'-x+1/2, y+1/2, -z+1/2'
'-x, -y, -z'
'x-1/2, -y-1/2, z-1/2'

loop_
_atom_site_label
_atom_site_type_symbol
_atom_site_fract_x
_atom_site_fract_y
_atom_site_fract_z
_atom_site_U_iso_or_equiv
_atom_site_adp_type
_atom_site_occupancy
_atom_site_symmetry_multiplicity
_atom_site_calc_flag
_atom_site_refinement_flags
_atom_site_disorder_assembly
_atom_site_disorder_group
Sn1 Sn 0.13107(3) 0.004483(14) 0.895967(16) 0.01215(9) Uani 1 1 d . . .
Sn2 Sn 0.08449(3) 0.248791(14) 0.681513(17) 0.01374(9) Uani 1 1 d . . .
O1 O 0.2653(3) -0.10143(14) 0.87828(17) 0.0161(7) Uani 1 1 d . . .
O2 O 0.1113(3) 0.11002(14) 0.81973(17) 0.0159(6) Uani 1 1 d . . .
O3 O -0.0135(3) 0.21210(15) 0.79407(17) 0.0178(7) Uani 1 1 d . . .
O4 O 0.1844(3) 0.28646(15) 0.57369(17) 0.0170(7) Uani 1 1 d . . .
N1 N 0.0949(4) -0.07681(17) 0.9906(2) 0.0126(7) Uani 1 1 d . . .
N2 N -0.0197(4) 0.07851(18) 0.9466(2) 0.0140(8) Uani 1 1 d . . .
C1 C 0.5473(5) 0.1061(3) 0.8001(3) 0.0255(11) Uani 1 1 d . . .
H1A H 0.4948 0.1504 0.7831 0.038 Uiso 1 1 calc R . .
H1B H 0.5715 0.0809 0.7524 0.038 Uiso 1 1 calc R . .
H1C H 0.6338 0.1187 0.8361 0.038 Uiso 1 1 calc R . .
C2 C 0.4568(5) 0.0568(2) 0.8446(3) 0.0212(10) Uani 1 1 d . . .
H2A H 0.3717 0.0423 0.8071 0.025 Uiso 1 1 calc R . .
H2B H 0.5105 0.0122 0.8617 0.025 Uiso 1 1 calc R . .
C3 C 0.4121(5) 0.0930(2) 0.9182(3) 0.0200(10) Uani 1 1 d . . .
H3A H 0.3596 0.1379 0.9008 0.024 Uiso 1 1 calc R . .
H3B H 0.4975 0.1072 0.9555 0.024 Uiso 1 1 calc R . .
C4 C 0.3204(5) 0.0455(2) 0.9638(3) 0.0174(9) Uani 1 1 d . . .
H4A H 0.2948 0.0739 1.0098 0.021 Uiso 1 1 calc R . .
H4B H 0.3777 0.0038 0.9867 0.021 Uiso 1 1 calc R . .
C5 C -0.0063(5) -0.0406(2) 0.7971(3) 0.0192(10) Uani 1 1 d . . .
H5A H 0.0291 -0.0274 0.7464 0.023 Uiso 1 1 calc R . .
H5B H -0.0028 -0.0941 0.8018 0.023 Uiso 1 1 calc R . .
C6 C -0.1608(5) -0.0161(2) 0.7911(3) 0.0231(10) Uani 1 1 d . . .
H6A H -0.1990 -0.0325 0.8399 0.028 Uiso 1 1 calc R . .
H6B H -0.1644 0.0375 0.7899 0.028 Uiso 1 1 calc R . .
C7 C -0.2533(5) -0.0454(3) 0.7168(3) 0.0256(11) Uani 1 1 d . . .
H7A H -0.3532 -0.0411 0.7248 0.031 Uiso 1 1 calc R . .
H7B H -0.2325 -0.0976 0.7110 0.031 Uiso 1 1 calc R . .
C8 C -0.2333(6) -0.0065(3) 0.6391(3) 0.0343(12) Uani 1 1 d . . .
H8A H -0.2558 0.0451 0.6437 0.051 Uiso 1 1 calc R . .
H8B H -0.2959 -0.0278 0.5936 0.051 Uiso 1 1 calc R . .
H8C H -0.1352 -0.0115 0.6299 0.051 Uiso 1 1 calc R . .
C9 C 0.1682(4) -0.1401(2) 0.9917(2) 0.0132(9) Uani 1 1 d . . .
C10 C -0.1398(5) 0.1831(2) 0.9445(2) 0.0140(9) Uani 1 1 d . . .
H10 H -0.1763 0.2299 0.9297 0.017 Uiso 1 1 calc R . .
C11 C -0.0465(4) 0.1428(2) 0.9075(2) 0.0137(9) Uani 1 1 d . . .
C12 C 0.0215(5) 0.1565(2) 0.8345(2) 0.0142(9) Uani 1 1 d . . .
C13 C 0.2709(5) 0.2697(2) 0.7640(3) 0.0190(10) Uani 1 1 d . . .
H13A H 0.3015 0.2238 0.7920 0.023 Uiso 1 1 calc R . .
H13B H 0.3460 0.2846 0.7326 0.023 Uiso 1 1 calc R . .
C14 C 0.2586(6) 0.3277(3) 0.8281(3) 0.0336(12) Uani 1 1 d . . .
H14A H 0.2640 0.3761 0.8031 0.040 Uiso 1 1 calc R . .
H14B H 0.1647 0.3235 0.8456 0.040 Uiso 1 1 calc R . .
C15 C 0.3693(6) 0.3233(3) 0.9017(3) 0.0337(12) Uani 1 1 d . . .
H15A H 0.3580 0.3660 0.9361 0.040 Uiso 1 1 calc R . .
H15B H 0.3501 0.2797 0.9327 0.040 Uiso 1 1 calc R . .
C16 C 0.5197(6) 0.3203(3) 0.8877(3) 0.0413(14) Uani 1 1 d . . .
H16A H 0.5327 0.2792 0.8524 0.062 Uiso 1 1 calc R . .
H16B H 0.5808 0.3143 0.9396 0.062 Uiso 1 1 calc R . .
H16C H 0.5440 0.3655 0.8620 0.062 Uiso 1 1 calc R . .
C17 C 0.0691(5) 0.1443(2) 0.6260(3) 0.0163(9) Uani 1 1 d . . .
H17A H 0.0133 0.1120 0.6565 0.020 Uiso 1 1 calc R . .
H17B H 0.0186 0.1487 0.5702 0.020 Uiso 1 1 calc R . .
C18 C 0.2126(5) 0.1105(2) 0.6234(3) 0.0196(10) Uani 1 1 d . . .
H18A H 0.2649 0.1092 0.6790 0.024 Uiso 1 1 calc R . .
H18B H 0.2659 0.1418 0.5906 0.024 Uiso 1 1 calc R . .
C19 C 0.2072(5) 0.0336(2) 0.5885(3) 0.0230(10) Uani 1 1 d . . .
H19A H 0.1570 0.0347 0.5324 0.028 Uiso 1 1 calc R . .
H19B H 0.1530 0.0021 0.6207 0.028 Uiso 1 1 calc R . .
C20 C 0.3540(5) 0.0008(2) 0.5883(3) 0.0281(11) Uani 1 1 d . . .
H20A H 0.4101 0.0331 0.5590 0.042 Uiso 1 1 calc R . .
H20B H 0.3451 -0.0466 0.5616 0.042 Uiso 1 1 calc R . .
H20C H 0.4007 -0.0050 0.6441 0.042 Uiso 1 1 calc R . .
C21 C -0.0861(5) 0.3238(2) 0.6590(3) 0.0230(10) Uani 1 1 d . A .
H21A H -0.1091 0.3410 0.7116 0.028 Uiso 1 1 calc R . .
H21B H -0.0542 0.3664 0.6304 0.028 Uiso 1 1 calc R . .
C22 C -0.2208(6) 0.2945(3) 0.6094(4) 0.0518(17) Uani 1 1 d . . .
C23 C -0.2839(7) 0.2302(3) 0.6466(4) 0.0317(15) Uiso 0.80 1 d P A 1
C23A C -0.283(3) 0.2346(13) 0.5947(16) 0.029(6) Uiso 0.20 1 d P A 2
C24 C -0.4206(6) 0.2021(3) 0.5924(4) 0.0495(16) Uani 1 1 d . . .
C25 C 0.2434(4) 0.3474(2) 0.5728(2) 0.0135(9) Uani 1 1 d . . .

loop_
_atom_site_aniso_label
_atom_site_aniso_U_11
_atom_site_aniso_U_22
_atom_site_aniso_U_33
_atom_site_aniso_U_23
_atom_site_aniso_U_13
_atom_site_aniso_U_12
Sn1 0.01414(16) 0.01257(14) 0.01074(15) 0.00077(12) 0.00523(11) 0.00156(12)
Sn2 0.01602(16) 0.01153(14) 0.01471(16) 0.00169(11) 0.00571(12) 0.00008(12)
O1 0.0197(17) 0.0133(14) 0.0166(16) 0.0011(12) 0.0076(13) 0.0038(13)
O2 0.0179(17) 0.0172(14) 0.0138(15) 0.0038(12) 0.0059(13) 0.0036(13)
O3 0.0222(18) 0.0157(14) 0.0174(16) 0.0051(12) 0.0090(13) 0.0045(13)
O4 0.0227(18) 0.0128(14) 0.0172(16) 0.0001(12) 0.0085(13) -0.0040(13)
N1 0.0140(19) 0.0130(16) 0.0126(18) -0.0012(14) 0.0078(15) 0.0001(15)
N2 0.017(2) 0.0142(17) 0.0120(18) 0.0005(14) 0.0060(15) 0.0004(15)
C1 0.018(3) 0.034(3) 0.026(3) 0.002(2) 0.007(2) 0.002(2)
C2 0.022(3) 0.022(2) 0.021(2) 0.0005(19) 0.004(2) -0.002(2)
C3 0.019(3) 0.019(2) 0.022(2) -0.0004(19) 0.0009(19) -0.0013(19)
C4 0.022(3) 0.018(2) 0.013(2) -0.0004(17) 0.0021(18) 0.0020(19)
C5 0.022(3) 0.020(2) 0.016(2) -0.0049(18) 0.0030(19) -0.001(2)
C6 0.021(3) 0.027(2) 0.023(2) -0.002(2) 0.007(2) 0.001(2)
C7 0.019(3) 0.029(3) 0.029(3) 0.001(2) 0.004(2) 0.000(2)
C8 0.037(3) 0.044(3) 0.019(3) 0.007(2) -0.003(2) -0.004(3)
C9 0.012(2) 0.0131(19) 0.015(2) -0.0027(17) 0.0036(17) 0.0026(17)
C10 0.019(2) 0.0096(18) 0.014(2) -0.0005(16) 0.0034(18) 0.0014(17)
C11 0.015(2) 0.0112(19) 0.015(2) 0.0021(16) 0.0025(18) -0.0008(17)
C12 0.017(2) 0.0123(19) 0.014(2) 0.0002(17) 0.0040(18) -0.0007(18)
C13 0.020(2) 0.020(2) 0.017(2) 0.0051(18) 0.0034(19) -0.0025(19)
C14 0.034(3) 0.034(3) 0.033(3) -0.010(2) 0.004(2) 0.001(2)
C15 0.043(3) 0.035(3) 0.023(3) -0.001(2) 0.000(2) 0.002(3)
C16 0.039(4) 0.054(4) 0.029(3) -0.007(3) 0.001(3) -0.008(3)
C17 0.019(2) 0.016(2) 0.014(2) -0.0002(17) 0.0046(18) -0.0030(19)
C18 0.017(2) 0.020(2) 0.022(2) -0.0012(19) 0.004(2) -0.0011(19)
C19 0.023(3) 0.019(2) 0.028(3) -0.003(2) 0.010(2) -0.002(2)
C20 0.031(3) 0.022(2) 0.032(3) 0.001(2) 0.009(2) 0.005(2)
C21 0.028(3) 0.019(2) 0.024(3) 0.0042(19) 0.011(2) 0.006(2)
C22 0.031(4) 0.034(3) 0.086(5) 0.010(3) -0.005(3) 0.005(3)
C24 0.030(3) 0.048(3) 0.067(4) 0.022(3) -0.004(3) -0.006(3)
C25 0.013(2) 0.015(2) 0.012(2) 0.0032(17) 0.0029(17) 0.0024(18)

loop_
_atom_type_symbol
_atom_type_description
_atom_type_scat_dispersion_real
_atom_type_scat_dispersion_imag
_atom_type_scat_source
C C 0.0033 0.0016 'International Tables Vol C Tables 4.2.6.8 and 6.1.1.4'
H H 0.0000 0.0000 'International Tables Vol C Tables 4.2.6.8 and 6.1.1.4'
N N 0.0061 0.0033 'International Tables Vol C Tables 4.2.6.8 and 6.1.1.4'
O O 0.0106 0.0060 'International Tables Vol C Tables 4.2.6.8 and 6.1.1.4'
Sn Sn -0.6537 1.4246 'International Tables Vol C Tables 4.2.6.8 and 6.1.1.4'

loop_
_geom_angle_atom_site_label_1
_geom_angle_atom_site_label_2
_geom_angle_atom_site_label_3
_geom_angle
_geom_angle_site_symmetry_1
_geom_angle_site_symmetry_3
C5 Sn1 C4 159.09(17) . .
C5 Sn1 N2 99.81(15) . .
C4 Sn1 N2 97.44(15) . .
C5 Sn1 N1 98.35(15) . .
C4 Sn1 N1 93.95(14) . .
N2 Sn1 N1 88.03(12) . .
C5 Sn1 O2 84.79(14) . .
C4 Sn1 O2 89.41(13) . .
N2 Sn1 O2 72.02(11) . .
N1 Sn1 O2 160.04(11) . .
C5 Sn1 O1 82.42(14) . .
C4 Sn1 O1 85.58(14) . .
N2 Sn1 O1 159.44(11) . .
N1 Sn1 O1 71.45(10) . .
O2 Sn1 O1 128.47(9) . .
C13 Sn2 C17 116.33(17) . .
C13 Sn2 C21 123.18(18) . .
C17 Sn2 C21 120.38(18) . .
C13 Sn2 O4 92.69(14) . .
C17 Sn2 O4 86.65(13) . .
C21 Sn2 O4 93.65(14) . .
C13 Sn2 O3 85.91(14) . .
C17 Sn2 O3 94.51(13) . .
C21 Sn2 O3 86.62(14) . .
O4 Sn2 O3 178.48(11) . .
C25 O1 Sn1 116.4(2) 2_546 .
C12 O2 Sn1 117.7(2) . .
C12 O3 Sn2 124.7(3) . .
C25 O4 Sn2 121.7(3) . .
N2 N1 C9 107.6(3) 3_557 .
N2 N1 Sn1 135.6(2) 3_557 .
C9 N1 Sn1 116.7(2) . .
N1 N2 C11 107.9(3) 3_557 .
N1 N2 Sn1 136.3(2) 3_557 .
C11 N2 Sn1 115.8(3) . .
C2 C1 H1A 109.5 . .
C2 C1 H1B 109.5 . .
H1A C1 H1B 109.5 . .
C2 C1 H1C 109.5 . .
H1A C1 H1C 109.5 . .
H1B C1 H1C 109.5 . .
C3 C2 C1 112.4(4) . .
C3 C2 H2A 109.1 . .
C1 C2 H2A 109.1 . .
C3 C2 H2B 109.1 . .
C1 C2 H2B 109.1 . .
H2A C2 H2B 107.8 . .
C2 C3 C4 113.9(4) . .
C2 C3 H3A 108.8 . .
C4 C3 H3A 108.8 . .
C2 C3 H3B 108.8 . .
C4 C3 H3B 108.8 . .
H3A C3 H3B 107.7 . .
C3 C4 Sn1 116.5(3) . .
C3 C4 H4A 108.2 . .
Sn1 C4 H4A 108.2 . .
C3 C4 H4B 108.2 . .
Sn1 C4 H4B 108.2 . .
H4A C4 H4B 107.3 . .
C6 C5 Sn1 114.8(3) . .
C6 C5 H5A 108.6 . .
Sn1 C5 H5A 108.6 . .
C6 C5 H5B 108.6 . .
Sn1 C5 H5B 108.6 . .
H5A C5 H5B 107.6 . .
C7 C6 C5 113.1(4) . .
C7 C6 H6A 109.0 . .
C5 C6 H6A 109.0 . .
C7 C6 H6B 109.0 . .
C5 C6 H6B 109.0 . .
H6A C6 H6B 107.8 . .
C6 C7 C8 113.6(4) . .
C6 C7 H7A 108.9 . .
C8 C7 H7A 108.9 . .
C6 C7 H7B 108.9 . .
C8 C7 H7B 108.9 . .
H7A C7 H7B 107.7 . .
C7 C8 H8A 109.5 . .
C7 C8 H8B 109.5 . .
H8A C8 H8B 109.5 . .
C7 C8 H8C 109.5 . .
H8A C8 H8C 109.5 . .
H8B C8 H8C 109.5 . .
N1 C9 C10 109.9(3) . 3_557
N1 C9 C25 118.2(4) . 2_546
C10 C9 C25 131.9(4) 3_557 2_546
C11 C10 C9 104.5(3) . 3_557
C11 C10 H10 127.8 . .
C9 C10 H10 127.8 3_557 .
N2 C11 C10 110.2(3) . .
N2 C11 C12 117.9(3) . .
C10 C11 C12 131.9(4) . .
O3 C12 O2 126.0(4) . .
O3 C12 C11 118.0(4) . .
O2 C12 C11 116.0(3) . .
C14 C13 Sn2 115.9(3) . .
C14 C13 H13A 108.3 . .
Sn2 C13 H13A 108.3 . .
C14 C13 H13B 108.3 . .
Sn2 C13 H13B 108.3 . .
H13A C13 H13B 107.4 . .
C15 C14 C13 114.7(4) . .
C15 C14 H14A 108.6 . .
C13 C14 H14A 108.6 . .
C15 C14 H14B 108.6 . .
C13 C14 H14B 108.6 . .
H14A C14 H14B 107.6 . .
C16 C15 C14 117.2(4) . .
C16 C15 H15A 108.0 . .
C14 C15 H15A 108.0 . .
C16 C15 H15B 108.0 . .
C14 C15 H15B 108.0 . .
H15A C15 H15B 107.2 . .
C15 C16 H16A 109.5 . .
C15 C16 H16B 109.5 . .
H16A C16 H16B 109.5 . .
C15 C16 H16C 109.5 . .
H16A C16 H16C 109.5 . .
H16B C16 H16C 109.5 . .
C18 C17 Sn2 112.2(3) . .
C18 C17 H17A 109.2 . .
Sn2 C17 H17A 109.2 . .
C18 C17 H17B 109.2 . .
Sn2 C17 H17B 109.2 . .
H17A C17 H17B 107.9 . .
C17 C18 C19 114.3(4) . .
C17 C18 H18A 108.7 . .
C19 C18 H18A 108.7 . .
C17 C18 H18B 108.7 . .
C19 C18 H18B 108.7 . .
H18A C18 H18B 107.6 . .
C18 C19 C20 112.7(4) . .
C18 C19 H19A 109.1 . .
C20 C19 H19A 109.1 . .
C18 C19 H19B 109.1 . .
C20 C19 H19B 109.1 . .
H19A C19 H19B 107.8 . .
C19 C20 H20A 109.5 . .
C19 C20 H20B 109.5 . .
H20A C20 H20B 109.5 . .
C19 C20 H20C 109.5 . .
H20A C20 H20C 109.5 . .
H20B C20 H20C 109.5 . .
C22 C21 Sn2 115.6(3) . .
C22 C21 H21A 108.4 . .
Sn2 C21 H21A 108.4 . .
C22 C21 H21B 108.4 . .
Sn2 C21 H21B 108.4 . .
H21A C21 H21B 107.4 . .
C23A C22 C23 35.4(12) . .
C23A C22 C21 138.8(13) . .
C23 C22 C21 114.4(5) . .
C22 C23 C24 111.9(6) . .
C22 C23A C24 141(2) . .
C23A C24 C23 33.3(10) . .
O4 C25 O1 126.0(4) . 2_556
O4 C25 C9 116.9(4) . 2_556
O1 C25 C9 117.1(4) 2_556 2_556

loop_
_geom_bond_atom_site_label_1
_geom_bond_atom_site_label_2
_geom_bond_distance
_geom_bond_site_symmetry_2
Sn1 C5 2.127(4) .
Sn1 C4 2.135(4) .
Sn1 N2 2.242(3) .
Sn1 N1 2.243(3) .
Sn1 O2 2.318(3) .
Sn1 O1 2.381(3) .
Sn2 C13 2.129(5) .
Sn2 C17 2.134(4) .
Sn2 C21 2.134(4) .
Sn2 O4 2.270(3) .
Sn2 O3 2.323(3) .
O1 C25 1.259(5) 2_546
O2 C12 1.265(5) .
O3 C12 1.247(5) .
O4 C25 1.259(5) .
N1 N2 1.358(4) 3_557
N1 C9 1.362(5) .
N2 N1 1.358(4) 3_557
N2 C11 1.359(5) .
C1 C2 1.524(6) .
C1 H1A 0.9800 .
C1 H1B 0.9800 .
C1 H1C 0.9800 .
C2 C3 1.516(6) .
C2 H2A 0.9900 .
C2 H2B 0.9900 .
C3 C4 1.522(6) .
C3 H3A 0.9900 .
C3 H3B 0.9900 .
C4 H4A 0.9900 .
C4 H4B 0.9900 .
C5 C6 1.539(6) .
C5 H5A 0.9900 .
C5 H5B 0.9900 .
C6 C7 1.516(6) .
C6 H6A 0.9900 .
C6 H6B 0.9900 .
C7 C8 1.521(6) .
C7 H7A 0.9900 .
C7 H7B 0.9900 .
C8 H8A 0.9800 .
C8 H8B 0.9800 .
C8 H8C 0.9800 .
C9 C10 1.388(5) 3_557
C9 C25 1.483(5) 2_546
C10 C11 1.378(6) .
C10 C9 1.387(5) 3_557
C10 H10 0.9500 .
C11 C12 1.487(5) .
C13 C14 1.531(6) .
C13 H13A 0.9900 .
C13 H13B 0.9900 .
C14 C15 1.504(7) .
C14 H14A 0.9900 .
C14 H14B 0.9900 .
C15 C16 1.496(7) .
C15 H15A 0.9900 .
C15 H15B 0.9900 .
C16 H16A 0.9800 .
C16 H16B 0.9800 .
C16 H16C 0.9800 .
C17 C18 1.518(6) .
C17 H17A 0.9900 .
C17 H17B 0.9900 .
C18 C19 1.531(6) .
C18 H18A 0.9900 .
C18 H18B 0.9900 .
C19 C20 1.533(6) .
C19 H19A 0.9900 .
C19 H19B 0.9900 .
C20 H20A 0.9800 .
C20 H20B 0.9800 .
C20 H20C 0.9800 .
C21 C22 1.529(8) .
C21 H21A 0.9900 .
C21 H21B 0.9900 .
C22 C23A 1.26(3) .
C22 C23 1.506(9) .
C23 C24 1.570(9) .
C23A C24 1.44(3) .
C25 O1 1.259(5) 2_556
C25 C9 1.483(5) 2_556

loop_
_geom_torsion_atom_site_label_1
_geom_torsion_atom_site_label_2
_geom_torsion_atom_site_label_3
_geom_torsion_atom_site_label_4
_geom_torsion
_geom_torsion_site_symmetry_1
_geom_torsion_site_symmetry_4
C5 Sn1 O1 C25 -101.6(3) . 2_546
C4 Sn1 O1 C25 95.6(3) . 2_546
N2 Sn1 O1 C25 -3.9(5) . 2_546
N1 Sn1 O1 C25 -0.1(3) . 2_546
O2 Sn1 O1 C25 -178.7(3) . 2_546
C5 Sn1 O2 C12 96.3(3) . .
C4 Sn1 O2 C12 -103.9(3) . .
N2 Sn1 O2 C12 -5.8(3) . .
N1 Sn1 O2 C12 -3.9(5) . .
O1 Sn1 O2 C12 172.3(3) . .
C13 Sn2 O3 C12 -68.8(4) . .
C17 Sn2 O3 C12 47.3(4) . .
C21 Sn2 O3 C12 167.6(4) . .
O4 Sn2 O3 C12 -92(4) . .
C13 Sn2 O4 C25 -52.7(3) . .
C17 Sn2 O4 C25 -169.0(3) . .
C21 Sn2 O4 C25 70.8(3) . .
O3 Sn2 O4 C25 -29(4) . .
C5 Sn1 N1 N2 -102.4(4) . 3_557
C4 Sn1 N1 N2 94.6(4) . 3_557
N2 Sn1 N1 N2 -2.8(4) . 3_557
O2 Sn1 N1 N2 -4.6(6) . 3_557
O1 Sn1 N1 N2 178.5(4) . 3_557
C5 Sn1 N1 C9 81.5(3) . .
C4 Sn1 N1 C9 -81.5(3) . .
N2 Sn1 N1 C9 -178.8(3) . .
O2 Sn1 N1 C9 179.3(3) . .
O1 Sn1 N1 C9 2.5(3) . .
C5 Sn1 N2 N1 100.9(4) . 3_557
C4 Sn1 N2 N1 -90.9(4) . 3_557
N1 Sn1 N2 N1 2.8(4) . 3_557
O2 Sn1 N2 N1 -177.9(4) . 3_557
O1 Sn1 N2 N1 6.4(6) . 3_557
C5 Sn1 N2 C11 -79.6(3) . .
C4 Sn1 N2 C11 88.5(3) . .
N1 Sn1 N2 C11 -177.8(3) . .
O2 Sn1 N2 C11 1.6(3) . .
O1 Sn1 N2 C11 -174.2(3) . .
C1 C2 C3 C4 179.5(4) . .
C2 C3 C4 Sn1 -56.7(5) . .
C5 Sn1 C4 C3 40.2(6) . .
N2 Sn1 C4 C3 -105.2(3) . .
N1 Sn1 C4 C3 166.3(3) . .
O2 Sn1 C4 C3 -33.4(3) . .
O1 Sn1 C4 C3 95.2(3) . .
C4 Sn1 C5 C6 -148.7(4) . .
N2 Sn1 C5 C6 -3.6(3) . .
N1 Sn1 C5 C6 85.9(3) . .
O2 Sn1 C5 C6 -74.3(3) . .
O1 Sn1 C5 C6 155.8(3) . .
Sn1 C5 C6 C7 176.1(3) . .
C5 C6 C7 C8 -76.1(5) . .
N2 N1 C9 C10 0.2(5) 3_557 3_557
Sn1 N1 C9 C10 177.3(3) . 3_557
N2 N1 C9 C25 178.4(4) 3_557 2_546
Sn1 N1 C9 C25 -4.5(5) . 2_546
N1 N2 C11 C10 -0.2(5) 3_557 .
Sn1 N2 C11 C10 -179.8(3) . .
N1 N2 C11 C12 -178.3(4) 3_557 .
Sn1 N2 C11 C12 2.1(5) . .
C9 C10 C11 N2 0.1(5) 3_557 .
C9 C10 C11 C12 177.9(4) 3_557 .
Sn2 O3 C12 O2 -2.6(6) . .
Sn2 O3 C12 C11 176.9(3) . .
Sn1 O2 C12 O3 -171.8(3) . .
Sn1 O2 C12 C11 8.7(5) . .
N2 C11 C12 O3 173.1(4) . .
C10 C11 C12 O3 -4.5(7) . .
N2 C11 C12 O2 -7.3(6) . .
C10 C11 C12 O2 175.0(4) . .
C17 Sn2 C13 C14 -155.5(3) . .
C21 Sn2 C13 C14 20.8(4) . .
O4 Sn2 C13 C14 116.9(3) . .
O3 Sn2 C13 C14 -62.5(3) . .
Sn2 C13 C14 C15 159.1(4) . .
C13 C14 C15 C16 51.7(7) . .
C13 Sn2 C17 C18 -24.6(3) . .
C21 Sn2 C17 C18 159.0(3) . .
O4 Sn2 C17 C18 66.7(3) . .
O3 Sn2 C17 C18 -112.3(3) . .
Sn2 C17 C18 C19 176.7(3) . .
C17 C18 C19 C20 -179.0(4) . .
C13 Sn2 C21 C22 -169.8(4) . .
C17 Sn2 C21 C22 6.3(4) . .
O4 Sn2 C21 C22 94.6(4) . .
O3 Sn2 C21 C22 -86.9(4) . .
Sn2 C21 C22 C23A 27(2) . .
Sn2 C21 C22 C23 59.5(6) . .
C23A C22 C23 C24 -37(2) . .
C21 C22 C23 C24 -179.3(5) . .
C23 C22 C23A C24 73(3) . .
C21 C22 C23A C24 131(3) . .
C22 C23A C24 C23 -75(3) . .
C22 C23 C24 C23A 33.8(18) . .
Sn2 O4 C25 O1 -12.8(6) . 2_556
Sn2 O4 C25 C9 166.9(3) . 2_556
